data_7131712
loop_
_publ_author_name
'Ma, Liulei'
'Zheng, Qixuan'
'Unruh, Daniel K.'
'Hutchins, Kristin M.'

_publ_section_title
;
 Reversible interconversion of pharmaceutical salt polymorphs facilitated
 by mechanical methods.
;
_journal_issue 50
_journal_name_full 'Chemical communications (Cambridge, England)'
_journal_page_first 7779
_journal_page_last 7782
_journal_paper_doi 10.1039/d3cc02188b
_journal_volume 59
_journal_year 2023
_chemical_absolute_configuration rm
_chemical_formula_moiety 'C14 H19 N4 O3, C3 H5 O3'
_chemical_formula_sum 'C17 H24 N4 O6'
_chemical_formula_weight 380.40
_space_group_crystal_system triclinic
_space_group_IT_number 1
_space_group_name_Hall 'P 1'
_space_group_name_H-M_alt 'P 1'
_atom_sites_solution_hydrogens mixed
_atom_sites_solution_primary dual
_audit_creation_date 2022-08-01
_audit_creation_method
;
Olex2 1.5
(compiled 2021.12.09 svn.r5202d8cf for OlexSys, GUI svn.r6439)
;
_audit_update_record
;
2023-02-10 deposited with the CCDC.	2023-05-25 downloaded from the CCDC.
;
_cell_angle_alpha 85.388(2)
_cell_angle_beta 88.8410(10)
_cell_angle_gamma 77.804(2)
_cell_formula_units_Z 2
_cell_length_a 5.06650(10)
_cell_length_b 9.7541(2)
_cell_length_c 19.4423(3)
_cell_measurement_reflns_used 31700
_cell_measurement_temperature 99.96(12)
_cell_measurement_theta_max 74.8220
_cell_measurement_theta_min 2.2470
_cell_volume 936.09(3)
_computing_cell_refinement 'CrysAlisPro 1.171.41.93a (Rigaku OD, 2020)'
_computing_data_collection 'CrysAlisPro 1.171.41.93a (Rigaku OD, 2020)'
_computing_data_reduction 'CrysAlisPro 1.171.41.93a (Rigaku OD, 2020)'
_computing_molecular_graphics 'Olex2 1.5 (Dolomanov et al., 2009)'
_computing_publication_material 'Olex2 1.5 (Dolomanov et al., 2009)'
_computing_structure_refinement 'SHELXL 2018/3 (Sheldrick, 2015)'
_computing_structure_solution 'SHELXT 2018/2 (Sheldrick, 2018)'
_diffrn_ambient_environment N~2~
_diffrn_ambient_temperature 99.96(12)
_diffrn_detector 'Hybrid Pixel Array Detector'
_diffrn_detector_area_resol_mean 10.0000
_diffrn_detector_type HyPix
_diffrn_measured_fraction_theta_full 0.989
_diffrn_measured_fraction_theta_max 0.917
_diffrn_measurement_details
;
List of Runs (angles in degrees, time in seconds):

  # Type    Start    End  Width  t~exp~   \w     \q     \k     \f   Frames
#--------------------------------------------------------------------------
  1  \w   -118.00 -35.00   0.50    1.26    --  -47.88 170.00  32.00  166
  2  \w    -82.00  -6.00   0.50    1.26    --  -47.88 115.00-109.00  152
  3  \w   -120.00 -45.00   0.50    1.26    --  -47.88-170.00  17.00  150
  4  \w     27.00  91.00   0.50    1.26    --   47.88-115.00 160.00  128
  5  \w     57.00 122.00   0.50    1.26    --   47.88-170.00  17.00  130
  6  \w     67.00 120.00   0.50    1.26    --   47.88 170.00  32.00  106
  7  \w   -118.00 -35.00   0.50    5.06    --  -91.75 170.00  32.00  166
  8  \w   -163.00 -80.00   0.50    5.06    --  -91.75-115.00 160.00  166
  9  \w   -134.00 -45.00   0.50    5.06    --  -91.75-170.00  17.00  178
 10  \w    -83.00 -19.00   0.50    5.06    --  -91.75 115.00-109.00  128
 11  \w     67.00 151.00   0.50    5.06    --  107.81 170.00  32.00  168
 12  \w     57.00 144.00   0.50    5.06    --  107.81-170.00  17.00  174
 13  \w    101.00 178.00   0.50    5.06    --  107.81 115.00-109.00  154
 14  \w     35.00 109.00   0.50    5.06    --  107.81-115.00 160.00  148
 15  \w    -11.00  23.00   0.50    1.26    --   22.00  99.00 127.69   68
 16  \w    -12.00  18.00   0.50    1.26    --   22.00 101.00 169.76   60
 17  \w      4.00  39.00   0.50    1.26    --   34.00  92.00 119.98   70
 18  \w     17.00  43.00   0.50    1.26    --   46.00  90.00-137.47   52
 19  \w   -120.00 -25.00   0.50    1.26    --  -47.88 -77.00  30.00  190
 20  \w   -120.00 -25.00   0.50    1.26    --  -47.88 -77.00-120.00  190
 21  \w   -120.00 -25.00   0.50    1.26    --  -47.88 -77.00  60.00  190
 22  \w     25.00 121.00   0.50    1.26    --   47.88  77.00   0.00  192
 23  \w     25.00 121.00   0.50    1.26    --   47.88  77.00 -30.00  192
 24  \w     36.00 121.00   0.50    1.26    --   47.88  38.00  90.00  170
 25  \w     36.00 121.00   0.50    1.26    --   47.88  38.00 -60.00  170
 26  \w     36.00 121.00   0.50    1.26    --   47.88  38.00   0.00  170
 27  \w     25.00 121.00   0.50    1.26    --   47.88  77.00-180.00  192
 28  \w     35.00 123.00   0.50    1.26    --   47.88  19.00 -90.00  176
 29  \w     33.00 126.00   0.50    1.26    --   54.00  74.00 141.32  186
 30  \w     36.00 131.00   0.50    1.26    --   58.00  75.00 -39.67  190
 31  \w     36.00 131.00   0.50    1.26    --   58.00  76.00 112.13  190
 32  \w     41.00 135.00   0.50    1.26    --   62.00  73.00  98.11  188
 33  \w     41.00 135.00   0.50    1.26    --   62.00  74.00-121.91  188
 34  \w   -139.00 -47.00   0.50    1.26    --  -66.00 -68.00 176.86  184
 35  \w   -139.00 -48.00   0.50    1.26    --  -66.00 -65.00  83.24  182
 36  \w   -139.00 -43.00   0.50    1.26    --  -66.00 -76.00 145.34  192
 37  \w   -139.00 -47.00   0.50    1.26    --  -66.00 -68.00 -75.72  184
 38  \w     43.00 139.00   0.50    1.26    --   66.00  77.00  52.50  192
 39  \w     43.00 139.00   0.50    1.26    --   66.00  77.00 -96.78  192
 40  \w     43.00 139.00   0.50    1.26    --   66.00  77.00-165.55  192
 41  \w   -143.00 -52.00   0.50    5.06    --  -70.00 -66.00  65.71  182
 42  \w   -146.00 -53.00   0.50    5.06    --  -74.00 -73.00  44.60  186
 43  \w   -146.00 -52.00   0.50    5.06    --  -74.00 -74.00 122.66  188
 44  \w   -146.00 -52.00   0.50    5.06    --  -74.00 -74.00  11.31  188
 45  \w   -146.00 -55.00   0.50    5.06    --  -74.00 -67.00 125.29  182
 46  \w   -146.00 -55.00   0.50    5.06    --  -74.00 -67.00 119.96  182
 47  \w   -146.00 -56.00   0.50    5.06    --  -74.00 -65.00-157.02  180
 48  \w   -146.00 -56.00   0.50    5.06    --  -74.00 -64.00 178.60  180
 49  \w   -151.00 -60.00   0.50    5.06    --  -78.00 -64.00 160.69  182
 50  \w   -151.00 -57.00   0.50    5.06    --  -78.00 -73.00-106.88  188
 51  \w   -151.00 -56.00   0.50    5.06    --  -78.00 -74.00  -7.97  190
 52  \w   -154.00 -65.00   0.50    5.06    --  -82.00 -62.00 -85.51  178
 53  \w   -154.00 -64.00   0.50    5.06    --  -82.00 -66.00  60.08  180
 54  \w   -154.00 -62.00   0.50    5.06    --  -82.00 -70.00 145.97  184
 55  \w   -154.00 -60.00   0.50    5.06    --  -82.00 -74.00 -29.24  188
 56  \w   -159.00 -64.00   0.50    5.06    --  -86.00 -74.00  48.26  190
 57  \w   -162.00 -67.00   0.50    5.06    --  -90.00 -76.00 116.35  190
 58  \w   -162.00 -73.00   0.50    5.06    --  -90.00 -63.00-164.51  178
 59  \w   -163.00 -70.00   0.50    5.06    --  -91.75 -74.00 134.69  186
 60  \w   -163.00 -70.00   0.50    5.06    --  -91.75 -74.00  12.30  186
 61  \w   -163.00 -73.00   0.50    5.06    --  -91.75 -67.00 -11.89  180
 62  \w   -163.00 -72.00   0.50    5.06    --  -91.75 -69.00-173.47  182
 63  \w   -163.00 -69.00   0.50    5.06    --  -91.75 -76.00-100.58  188
 64  \w   -163.00 -69.00   0.50    5.06    --  -91.75 -76.00 132.41  188
 65  \w   -163.00 -69.00   0.50    5.06    --  -91.75 -77.00  30.00  188
 66  \w   -163.00 -69.00   0.50    5.06    --  -91.75 -77.00 -11.29  188
 67  \w   -163.00 -70.00   0.50    5.06    --  -91.75 -74.00 -46.15  186
 68  \w   -163.00 -71.00   0.50    5.06    --  -91.75 -71.00  89.43  184
 69  \w   -163.00 -71.00   0.50    5.06    --  -91.75 -72.00  36.54  184
 70  \w   -163.00 -73.00   0.50    5.06    --  -91.75 -66.00-123.87  180
 71  \w   -163.00 -71.00   0.50    5.06    --  -91.75 -72.00  69.41  184
 72  \w   -163.00 -74.00   0.50    5.06    --  -91.75 -63.00 -42.80  178
 73  \w    -85.00 -19.00   0.50    5.06    --  -91.75 125.00 -30.00  132
 74  \w   -163.00 -75.00   0.50    5.06    --  -91.75 -61.00 -95.64  176
 75  \w   -163.00 -69.00   0.50    5.06    --  -91.75 -77.00 -60.00  188
 76  \w   -163.00 -74.00   0.50    5.06    --  -91.75 -64.00-144.75  178
 77  \w   -163.00 -69.00   0.50    5.06    --  -91.75 -77.00-120.00  188
 78  \w   -163.00 -72.00   0.50    5.06    --  -91.75 -70.00 161.95  182
 79  \w    -64.00 -19.00   0.50    5.06    --  -91.75  57.00  90.00   90
 80  \w   -163.00 -74.00   0.50    5.06    --  -91.75 -65.00  91.99  178
 81  \w     35.00 112.00   0.50    5.06    --  107.81-125.00-120.00  154
 82  \w     35.00  68.00   0.50    5.06    --  107.81 -57.00-150.00   66
 83  \w     35.00 106.00   0.50    5.06    --  107.81 -99.00 -30.00  142
 84  \w     35.00 107.00   0.50    5.06    --  107.81-104.00 -53.90  144
 85  \w     35.00 106.00   0.50    5.06    --  107.81 -99.00  30.00  142
 86  \w     35.00 106.00   0.50    5.06    --  107.81 -99.00  90.00  142
 87  \w     35.00 107.00   0.50    5.06    --  107.81 -77.00 150.00  144
 88  \w     35.00 106.00   0.50    5.06    --  107.81 -99.00-120.00  142
 89  \w     35.00  68.00   0.50    5.06    --  107.81 -57.00  30.00   66
 90  \w   -120.00 -25.00   0.50    1.26    --  -47.88 -77.00 -90.00  190
 91  \w    -24.00 120.00   0.50    1.26    --   47.88   0.00 -30.00  288
 92  \w    -24.00 120.00   0.50    1.26    --   47.88   0.00  60.00  288
 93  \w    -24.00 120.00   0.50    1.26    --   47.88   0.00 -60.00  288
 94  \w    -24.00 120.00   0.50    1.26    --   47.88   0.00  90.00  288
 95  \w    -24.00 120.00   0.50    1.26    --   47.88   0.00 -90.00  288
 96  \w    -24.00 120.00   0.50    1.26    --   47.88   0.00   0.00  288
 97  \w    -24.00 120.00   0.50    1.26    --   47.88   0.00 120.00  288
 98  \w    -24.00 120.00   0.50    1.26    --   47.88   0.00  30.00  288
 99  \w    -24.00 120.00   0.50    1.26    --   47.88   0.00-180.00  288
100  \w    -24.00 120.00   0.50    1.26    --   47.88   0.00-150.00  288
101  \w    -24.00 120.00   0.50    1.26    --   47.88   0.00-120.00  288
102  \w   -131.00 -35.00   0.50    1.26    --  -58.00 -76.00 -50.93  192
103  \w   -131.00 -35.00   0.50    1.26    --  -58.00 -77.00 -52.77  192
104  \w   -135.00 -45.00   0.50    1.26    --  -62.00 -61.00 140.41  180
105  \w   -135.00 -43.00   0.50    1.26    --  -62.00 -67.00 -91.50  184
106  \w     39.00 135.00   0.50    1.26    --   62.00  77.00  50.72  192
107  \w     40.00 135.00   0.50    1.26    --   62.00  75.00  25.42  190
108  \w   -139.00 -47.00   0.50    1.26    --  -66.00 -68.00 -68.45  184
109  \w   -139.00 -48.00   0.50    1.26    --  -66.00 -64.00-114.04  182
110  \w     43.00 139.00   0.50    1.26    --   66.00  77.00  20.12  192
;
_diffrn_measurement_device 'four-circle diffractometer'
_diffrn_measurement_device_type 'XtaLAB Synergy, Dualflex, HyPix'
_diffrn_measurement_method '\w scans'
_diffrn_orient_matrix_type 'CrysAlisPro convention (1999,Acta A55,543-557)'
_diffrn_orient_matrix_UB_11 0.1296234000
_diffrn_orient_matrix_UB_12 -0.0004282000
_diffrn_orient_matrix_UB_13 0.0710351000
_diffrn_orient_matrix_UB_21 -0.2827043000
_diffrn_orient_matrix_UB_22 0.0332713000
_diffrn_orient_matrix_UB_23 0.0331953000
_diffrn_orient_matrix_UB_31 0.0072179000
_diffrn_orient_matrix_UB_32 -0.1586279000
_diffrn_orient_matrix_UB_33 0.0130990000
_diffrn_radiation_monochromator mirror
_diffrn_radiation_probe x-ray
_diffrn_radiation_type 'Cu K\a'
_diffrn_radiation_wavelength 1.54184
_diffrn_reflns_av_R_equivalents 0.0681
_diffrn_reflns_av_unetI/netI 0.0360
_diffrn_reflns_Laue_measured_fraction_full 0.989
_diffrn_reflns_Laue_measured_fraction_max 0.917
_diffrn_reflns_limit_h_max 6
_diffrn_reflns_limit_h_min -6
_diffrn_reflns_limit_k_max 10
_diffrn_reflns_limit_k_min -12
_diffrn_reflns_limit_l_max 23
_diffrn_reflns_limit_l_min -24
_diffrn_reflns_number 54448
_diffrn_reflns_point_group_measured_fraction_full 0.946
_diffrn_reflns_point_group_measured_fraction_max 0.852
_diffrn_reflns_theta_full 67.684
_diffrn_reflns_theta_max 76.908
_diffrn_reflns_theta_min 2.280
_diffrn_source 'micro-focus sealed X-ray tube'
_diffrn_source_type 'PhotonJet (Cu) X-ray Source'
_exptl_absorpt_coefficient_mu 0.867
_exptl_absorpt_correction_T_max 1.000
_exptl_absorpt_correction_T_min 0.715
_exptl_absorpt_correction_type gaussian
_exptl_absorpt_process_details
;
CrysAlisPro 1.171.41.93a (Rigaku Oxford Diffraction, 2020)
Numerical absorption correction based on gaussian integration over
a multifaceted crystal model
Empirical absorption correction using spherical harmonics,
implemented in SCALE3 ABSPACK scaling algorithm.
;
_exptl_crystal_colour 'clear light colourless'
_exptl_crystal_colour_lustre clear
_exptl_crystal_colour_modifier light
_exptl_crystal_colour_primary colourless
_exptl_crystal_density_diffrn 1.350
_exptl_crystal_description irregular
_exptl_crystal_F_000 404
_exptl_crystal_recrystallization_method 'Re-crystallisation from solvent'
_exptl_crystal_size_max 0.151
_exptl_crystal_size_mid 0.128
_exptl_crystal_size_min 0.063
_refine_diff_density_max 0.251
_refine_diff_density_min -0.229
_refine_diff_density_rms 0.047
_refine_ls_abs_structure_details
;
 Refined as an inversion twin.
;
_refine_ls_abs_structure_Flack -0.1(2)
_refine_ls_extinction_method none
_refine_ls_goodness_of_fit_ref 1.037
_refine_ls_hydrogen_treatment constr
_refine_ls_matrix_type full
_refine_ls_number_parameters 556
_refine_ls_number_reflns 6761
_refine_ls_number_restraints 231
_refine_ls_restrained_S_all 1.021
_refine_ls_R_factor_all 0.0507
_refine_ls_R_factor_gt 0.0443
_refine_ls_shift/su_max 0.000
_refine_ls_shift/su_mean 0.000
_refine_ls_structure_factor_coef Fsqd
_refine_ls_weighting_details 'w=1/[\s^2^(Fo^2^)+(0.0874P)^2^+0.0831P] where P=(Fo^2^+2Fc^2^)/3'
_refine_ls_weighting_scheme calc
_refine_ls_wR_factor_gt 0.1177
_refine_ls_wR_factor_ref 0.1243
_reflns_Friedel_coverage 0.857
_reflns_Friedel_fraction_full 0.902
_reflns_Friedel_fraction_max 0.786
_reflns_number_gt 6060
_reflns_number_total 6761
_reflns_threshold_expression 'I > 2\s(I)'
_cod_data_source_file d3cc02188b2.cif
_cod_data_source_block TMP_LLA_b
_cod_depositor_comments 'Adding full bibliography for 7131709--7131712.cif.'
_cod_database_code 7131712
_shelx_shelxl_version_number 2018/3
_chemical_oxdiff_formula 'C H O N'
_chemical_oxdiff_usercomment TMP+LLA2
_shelx_space_group_comment
;
The symmetry employed for this shelxl refinement is uniquely defined
by the following loop, which should always be used as a source of
symmetry information in preference to the above space-group names.
They are only intended as comments.
;
_shelx_estimated_absorpt_t_max 0.947
_shelx_estimated_absorpt_t_min 0.880
_olex2_refinement_description
;
1. Twinned data refinement
 Scales: 1.1(2)
 -0.1(2)
2. Fixed Uiso
 At 1.2 times of:
  All C(H) groups, All C(H,H) groups, All N(H) groups, All N(H,H) groups
 At 1.5 times of:
  All C(H,H,H) groups, All O(H) groups
3. Uiso/Uaniso restraints and constraints
O10B \\sim O12A \\sim O10A \\sim C33A \\sim C34A \\sim C32A \\sim O11B \\sim
O12B \\sim C33B \\sim C32B \\sim C34B: within 2A with sigma of 0.01 and sigma
for terminal atoms of 0.02 within 2A
O10B \\sim O12A \\sim O10A \\sim C33A \\sim C34A \\sim C32A \\sim O11B \\sim
O12B \\sim C33B \\sim C32B \\sim C34B \\sim O11A: within 2A with sigma of 0.01
and sigma for terminal atoms of 0.02 within 2A
4. Rigid body (RIGU) restrains
 O10B, O12A, O10A, C33A, C34A, C32A, O11B, O12B, C33B, C32B, C34B
 with sigma for 1-2 distances of 0.004 and sigma for 1-3 distances of 0.004
 O10B, O12A, O10A, C33A, C34A, C32A, O11B, O12B, C33B, C32B, C34B, O11A
 with sigma for 1-2 distances of 0.004 and sigma for 1-3 distances of 0.004
5. Others
 Sof(O10B)=Sof(O11B)=Sof(O12B)=Sof(H12B)=Sof(C33B)=Sof(H33B)=Sof(C32B)=
 Sof(C34B)=Sof(H34A)=Sof(H34B)=Sof(H34C)=1-FVAR(1)
 Sof(O12A)=Sof(H12A)=Sof(O10A)=Sof(C33A)=Sof(H33A)=Sof(C34A)=Sof(H34D)=
 Sof(H34E)=Sof(H34F)=Sof(C32A)=Sof(O11A)=FVAR(1)
6.a Rotating group:
 N8(H8A,H8B)
6.b Ternary CH refined with riding coordinates:
 C30(H30), C33A(H33A), C33B(H33B)
6.c Secondary CH2 refined with riding coordinates:
 C24(H24A,H24B), C10(H10A,H10B)
6.d Aromatic/amide H refined with riding coordinates:
 N5(H5), C18(H18), N1(H1), C20(H20), C28(H28), C14(H14), C4(H4), C2(H2)
6.e X=CH2 refined with riding coordinates:
 N6(H6A,H6B), N4(H4A,H4B), N2(H2A,H2B)
6.f Idealised Me refined as rotating group:
 C23(H23A,H23B,H23C), C21(H21A,H21B,H21C), C7(H7A,H7B,H7C), C9(H9A,H9B,H9C),
 C8(H8C,H8D,H8E), C31(H31A,H31B,H31C), C22(H22A,H22B,H22C), C34A(H34D,H34E,
 H34F), C34B(H34A,H34B,H34C)
6.g Idealised tetrahedral OH refined as rotating group:
 O9(H9), O12A(H12A), O12B(H12B)
;
_olex2_exptl_crystal_mounting_method 'Crystal was mounted on a 20 um nylon loop'
_olex2_submission_special_instructions 'No special instructions were received'
_oxdiff_exptl_absorpt_empirical_details
;
Empirical correction (ABSPACK) includes:
- Absorption correction using spherical harmonics
- Frame scaling
- Detector area scaling
;
_oxdiff_exptl_absorpt_empirical_full_max 2.742
_oxdiff_exptl_absorpt_empirical_full_min 0.495

loop_
_space_group_symop_operation_xyz
'x, y, z'

loop_
_atom_site_label
_atom_site_type_symbol
_atom_site_fract_x
_atom_site_fract_y
_atom_site_fract_z
_atom_site_U_iso_or_equiv
_atom_site_adp_type
_atom_site_occupancy
_atom_site_site_symmetry_order
_atom_site_calc_flag
_atom_site_refinement_flags_posn
_atom_site_refinement_flags_adp
_atom_site_refinement_flags_occupancy
_atom_site_disorder_assembly
_atom_site_disorder_group
O6 O 0.1224(4) 0.9329(3) 0.06273(12) 0.0348(6) Uani 1 1 d . . . . .
O8 O 0.9964(4) 0.3871(3) 0.33912(13) 0.0327(6) Uani 1 1 d . . . . .
O9 O 0.4619(4) 0.1963(3) 0.35741(14) 0.0354(6) Uani 1 1 d . . . . .
H9 H 0.329543 0.257892 0.342339 0.053 Uiso 1 1 calc R U . . .
O10B O 0.297(4) 0.582(3) 0.5764(17) 0.028(4) Uani 0.281(5) 1 d . U P A 2
O4 O 0.9001(4) 0.5878(3) 0.11379(13) 0.0368(6) Uani 1 1 d . . . . .
O7 O 0.6100(4) 0.4228(3) 0.39973(13) 0.0333(6) Uani 1 1 d . . . . .
O2 O 0.5031(5) 0.2918(3) 0.95431(13) 0.0384(6) Uani 1 1 d . . . . .
N7 N 0.0023(5) 0.8214(3) 0.45018(14) 0.0258(6) Uani 1 1 d . . . . .
N6 N -0.2459(5) 0.6471(3) 0.47060(15) 0.0285(6) Uani 1 1 d . . . . .
H6A H -0.328315 0.690529 0.505502 0.034 Uiso 1 1 calc R U . . .
H6B H -0.285725 0.567989 0.459685 0.034 Uiso 1 1 calc R U . . .
N8 N 0.2622(5) 0.9852(3) 0.42996(14) 0.0270(6) Uani 1 1 d . . . . .
H8A H 0.278155 1.043203 0.393648 0.032 Uiso 1 1 d R U . . .
H8B H 0.139565 1.028470 0.458159 0.032 Uiso 1 1 d R U . . .
O5 O 0.5390(5) 0.7405(3) 0.02187(12) 0.0351(6) Uani 1 1 d . . . . .
O3 O 0.1219(5) 0.4368(3) 0.86721(15) 0.0461(7) Uani 1 1 d . . . . .
O1 O 0.8747(5) 0.0767(3) 0.91487(12) 0.0376(6) Uani 1 1 d . . . . .
N5 N 0.0551(5) 0.6306(3) 0.38054(14) 0.0260(6) Uani 1 1 d . . . . .
H5 H 0.019909 0.548437 0.373241 0.031 Uiso 1 1 calc R U . . .
C29 C 0.7717(6) 0.3560(4) 0.35942(18) 0.0270(7) Uani 1 1 d . . . . .
C18 C 0.2903(6) 0.9046(4) 0.18052(17) 0.0269(7) Uani 1 1 d . . . . .
H18 H 0.145879 0.975408 0.195059 0.032 Uiso 1 1 calc R U . . .
N1 N 0.9269(6) 0.3688(3) 0.59762(14) 0.0326(7) Uani 1 1 d . . . . .
H1 H 0.967644 0.449980 0.604451 0.039 Uiso 1 1 calc R U . . .
C26 C 0.1861(5) 0.8724(4) 0.41024(16) 0.0232(7) Uani 1 1 d . . . . .
N4 N 0.7068(5) 0.0145(3) 0.55258(15) 0.0322(7) Uani 1 1 d . . . . .
H4A H 0.773769 -0.026105 0.515374 0.039 Uiso 1 1 calc R U . . .
H4B H 0.588817 -0.020917 0.578348 0.039 Uiso 1 1 calc R U . . .
N3 N 0.9649(5) 0.1790(3) 0.52865(14) 0.0281(6) Uani 1 1 d . . . . .
C25 C 0.2955(6) 0.8102(4) 0.34840(16) 0.0243(7) Uani 1 1 d . . . . .
C17 C 0.3046(6) 0.8697(4) 0.11288(17) 0.0285(7) Uani 1 1 d . . . . .
N2 N 1.2189(5) 0.3483(3) 0.50529(15) 0.0303(6) Uani 1 1 d . . . . .
H2A H 1.294126 0.304321 0.469761 0.036 Uiso 1 1 calc R U . . .
H2B H 1.264594 0.426395 0.515567 0.036 Uiso 1 1 calc R U . . .
C24 C 0.4757(6) 0.8798(4) 0.30050(17) 0.0263(7) Uani 1 1 d . . . . .
H24A H 0.409485 0.983005 0.299007 0.032 Uiso 1 1 calc R U . . .
H24B H 0.660448 0.858040 0.319838 0.032 Uiso 1 1 calc R U . . .
C27 C -0.0608(6) 0.7010(4) 0.43426(17) 0.0248(7) Uani 1 1 d . . . . .
C20 C 0.6931(6) 0.7284(4) 0.20665(18) 0.0284(7) Uani 1 1 d . . . . .
H20 H 0.824491 0.678730 0.238912 0.034 Uiso 1 1 calc R U . . .
C19 C 0.4895(6) 0.8352(4) 0.22767(17) 0.0269(7) Uani 1 1 d . . . . .
C28 C 0.2277(6) 0.6878(4) 0.33753(17) 0.0259(7) Uani 1 1 d . . . . .
H28 H 0.301745 0.639420 0.298768 0.031 Uiso 1 1 calc R U . . .
O12A O 0.5565(6) 0.7846(4) 0.6305(2) 0.0355(10) Uani 0.719(5) 1 d . U P A 1
H12A H 0.708643 0.729759 0.632694 0.053 Uiso 0.719(5) 1 calc R U P A 1
O10A O 0.0217(7) 0.5952(4) 0.6440(2) 0.0300(8) Uani 0.719(5) 1 d . U P A 1
C6 C 0.4926(7) 0.2531(4) 0.88849(18) 0.0335(8) Uani 1 1 d . . . . .
C30 C 0.7049(6) 0.2285(4) 0.32922(19) 0.0313(7) Uani 1 1 d . . . . .
H30 H 0.854458 0.146241 0.342288 0.038 Uiso 1 1 calc R U . . .
C15 C 0.7066(6) 0.6933(4) 0.13862(18) 0.0291(7) Uani 1 1 d . . . . .
C5 C 0.2989(7) 0.3260(4) 0.84138(19) 0.0350(8) Uani 1 1 d . . . . .
C23 C -0.1012(7) 1.0378(4) 0.08340(18) 0.0358(8) Uani 1 1 d . . . . .
H23A H -0.212833 1.077396 0.043079 0.054 Uiso 1 1 calc R U . . .
H23B H -0.033994 1.112777 0.103514 0.054 Uiso 1 1 calc R U . . .
H23C H -0.209855 0.995019 0.117739 0.054 Uiso 1 1 calc R U . . .
C16 C 0.5143(6) 0.7646(4) 0.09025(17) 0.0288(7) Uani 1 1 d . . . . .
C13 C 1.0360(6) 0.2967(4) 0.54350(16) 0.0278(7) Uani 1 1 d . . . . .
C3 C 0.4896(7) 0.1756(5) 0.75307(18) 0.0377(9) Uani 1 1 d . . . . .
C14 C 0.7542(6) 0.3152(4) 0.64141(17) 0.0358(9) Uani 1 1 d . . . . .
H14 H 0.685323 0.364772 0.680248 0.043 Uiso 1 1 calc R U . . .
C1 C 0.6908(7) 0.1416(4) 0.86639(18) 0.0331(8) Uani 1 1 d . . . . .
C4 C 0.2947(7) 0.2883(5) 0.77416(19) 0.0386(9) Uani 1 1 d . . . . .
H4 H 0.160560 0.338721 0.742808 0.046 Uiso 1 1 calc R U . . .
C12 C 0.7838(6) 0.1292(4) 0.56987(17) 0.0310(8) Uani 1 1 d . . . . .
C21 C 1.1087(7) 0.5193(4) 0.16003(19) 0.0374(8) Uani 1 1 d . . . . .
H21A H 1.230320 0.444353 0.137245 0.056 Uiso 1 1 calc R U . . .
H21B H 1.029242 0.478532 0.201077 0.056 Uiso 1 1 calc R U . . .
H21C H 1.210654 0.587556 0.173704 0.056 Uiso 1 1 calc R U . . .
C11 C 0.6782(6) 0.1945(4) 0.63142(17) 0.0333(8) Uani 1 1 d . . . . .
C7 C 1.0800(8) -0.0371(5) 0.8943(2) 0.0428(10) Uani 1 1 d . . . . .
H7A H 1.182809 -0.003580 0.855629 0.064 Uiso 1 1 calc R U . . .
H7B H 0.996365 -0.112081 0.880037 0.064 Uiso 1 1 calc R U . . .
H7C H 1.201644 -0.073573 0.933175 0.064 Uiso 1 1 calc R U . . .
C9 C -0.1057(8) 0.5047(5) 0.8244(3) 0.0509(11) Uani 1 1 d . . . . .
H9A H -0.040356 0.542207 0.780540 0.076 Uiso 1 1 calc R U . . .
H9B H -0.216492 0.581749 0.848138 0.076 Uiso 1 1 calc R U . . .
H9C H -0.214574 0.436077 0.815485 0.076 Uiso 1 1 calc R U . . .
C10 C 0.4937(7) 0.1299(5) 0.68038(18) 0.0399(10) Uani 1 1 d . . . . .
H10A H 0.307749 0.155476 0.661789 0.048 Uiso 1 1 calc R U . . .
H10B H 0.551645 0.026216 0.682130 0.048 Uiso 1 1 calc R U . . .
C8 C 0.2874(8) 0.2578(5) 0.99796(18) 0.0466(10) Uani 1 1 d . . . . .
H8C H 0.114589 0.316455 0.982062 0.070 Uiso 1 1 calc R U . . .
H8D H 0.319088 0.275446 1.045691 0.070 Uiso 1 1 calc R U . . .
H8E H 0.282400 0.158333 0.995667 0.070 Uiso 1 1 calc R U . . .
C2 C 0.6885(7) 0.1038(4) 0.79910(18) 0.0358(9) Uani 1 1 d . . . . .
H2 H 0.823340 0.028539 0.784322 0.043 Uiso 1 1 calc R U . . .
C31 C 0.6940(8) 0.2460(5) 0.2513(2) 0.0475(10) Uani 1 1 d . . . . .
H31A H 0.646834 0.162870 0.233774 0.071 Uiso 1 1 calc R U . . .
H31B H 0.870802 0.256685 0.233007 0.071 Uiso 1 1 calc R U . . .
H31C H 0.557316 0.329784 0.236636 0.071 Uiso 1 1 calc R U . . .
C22 C 0.4332(9) 0.6242(5) 0.0033(2) 0.0508(10) Uani 1 1 d . . . . .
H22A H 0.452419 0.616799 -0.046608 0.076 Uiso 1 1 calc R U . . .
H22B H 0.241805 0.638572 0.016049 0.076 Uiso 1 1 calc R U . . .
H22C H 0.532827 0.537453 0.027665 0.076 Uiso 1 1 calc R U . . .
C33A C 0.3631(9) 0.7196(6) 0.6676(3) 0.0321(11) Uani 0.719(5) 1 d . U P A 1
H33A H 0.460122 0.657487 0.706634 0.039 Uiso 0.719(5) 1 calc R U P A 1
C34A C 0.1551(9) 0.8335(6) 0.6987(3) 0.0385(12) Uani 0.719(5) 1 d . U P A 1
H34D H 0.244553 0.882696 0.730144 0.058 Uiso 0.719(5) 1 calc R U P A 1
H34E H 0.020135 0.790859 0.724180 0.058 Uiso 0.719(5) 1 calc R U P A 1
H34F H 0.066147 0.900690 0.661731 0.058 Uiso 0.719(5) 1 calc R U P A 1
C32A C 0.2427(9) 0.6256(6) 0.6223(3) 0.0259(11) Uani 0.719(5) 1 d . U P A 1
O11B O 0.4972(15) 0.7578(10) 0.5861(4) 0.030(2) Uani 0.281(5) 1 d . U P A 2
O12B O -0.0703(18) 0.6519(13) 0.6718(5) 0.035(2) Uani 0.281(5) 1 d . U P A 2
H12B H -0.180283 0.672352 0.638883 0.053 Uiso 0.281(5) 1 calc R U P A 2
C33B C 0.133(2) 0.7332(14) 0.6620(5) 0.029(2) Uani 0.281(5) 1 d . U P A 2
H33B H 0.043948 0.834375 0.651927 0.034 Uiso 0.281(5) 1 calc R U P A 2
C32B C 0.321(2) 0.6851(16) 0.6017(6) 0.029(2) Uani 0.281(5) 1 d . U P A 2
C34B C 0.292(2) 0.7176(14) 0.7292(6) 0.028(3) Uani 0.281(5) 1 d . U P A 2
H34A H 0.168374 0.748417 0.767051 0.043 Uiso 0.281(5) 1 calc R U P A 2
H34B H 0.428483 0.775546 0.724438 0.043 Uiso 0.281(5) 1 calc R U P A 2
H34C H 0.381081 0.618775 0.739338 0.043 Uiso 0.281(5) 1 calc R U P A 2
O11A O 0.3684(16) 0.5791(13) 0.5699(7) 0.0315(17) Uani 0.719(5) 1 d . U P A 1

loop_
_atom_site_aniso_label
_atom_site_aniso_U_11
_atom_site_aniso_U_22
_atom_site_aniso_U_33
_atom_site_aniso_U_23
_atom_site_aniso_U_13
_atom_site_aniso_U_12
O6 0.0303(11) 0.0430(17) 0.0283(12) 0.0006(11) -0.0031(9) -0.0025(11)
O8 0.0223(10) 0.0304(15) 0.0475(14) -0.0036(11) 0.0020(9) -0.0101(10)
O9 0.0233(10) 0.0273(15) 0.0559(16) 0.0055(11) 0.0004(10) -0.0091(10)
O10B 0.023(9) 0.031(5) 0.027(7) 0.003(4) 0.007(7) -0.004(7)
O4 0.0283(11) 0.0415(16) 0.0377(13) -0.0082(11) 0.0017(9) 0.0011(10)
O7 0.0231(10) 0.0337(15) 0.0428(13) -0.0034(11) 0.0018(9) -0.0052(10)
O2 0.0400(13) 0.0443(17) 0.0331(12) -0.0042(11) 0.0062(10) -0.0139(11)
N7 0.0205(11) 0.0276(17) 0.0288(13) 0.0008(12) -0.0012(10) -0.0050(11)
N6 0.0213(12) 0.0297(17) 0.0346(14) 0.0032(12) 0.0019(11) -0.0078(11)
N8 0.0272(12) 0.0265(17) 0.0280(13) -0.0003(12) 0.0023(10) -0.0083(11)
O5 0.0353(12) 0.0393(16) 0.0320(12) -0.0051(10) 0.0015(9) -0.0104(10)
O3 0.0382(13) 0.0468(18) 0.0445(14) 0.0029(12) 0.0063(11) 0.0075(12)
O1 0.0362(12) 0.0457(17) 0.0257(12) 0.0019(11) -0.0051(10) 0.0019(11)
N5 0.0227(12) 0.0208(16) 0.0350(14) 0.0015(12) -0.0019(10) -0.0069(11)
C29 0.0223(14) 0.0223(18) 0.0353(17) 0.0056(14) -0.0030(12) -0.0048(12)
C18 0.0232(14) 0.028(2) 0.0302(16) -0.0006(14) 0.0022(12) -0.0080(13)
N1 0.0301(14) 0.037(2) 0.0261(13) -0.0030(13) -0.0046(11) 0.0046(13)
C26 0.0181(13) 0.0214(18) 0.0289(16) 0.0020(13) -0.0056(12) -0.0026(12)
N4 0.0258(13) 0.040(2) 0.0289(14) 0.0004(13) 0.0020(11) -0.0052(12)
N3 0.0220(12) 0.0332(18) 0.0265(13) -0.0003(12) -0.0019(10) -0.0009(11)
C25 0.0196(13) 0.0250(19) 0.0271(15) 0.0037(13) -0.0033(11) -0.0038(13)
C17 0.0224(14) 0.031(2) 0.0315(16) 0.0067(15) -0.0022(12) -0.0076(14)
N2 0.0293(13) 0.0289(17) 0.0315(14) -0.0026(12) -0.0032(11) -0.0029(12)
C24 0.0234(14) 0.0271(19) 0.0283(16) 0.0026(14) -0.0022(12) -0.0071(13)
C27 0.0202(13) 0.0220(19) 0.0307(16) 0.0045(14) -0.0053(12) -0.0030(13)
C20 0.0230(14) 0.027(2) 0.0345(17) 0.0004(15) -0.0015(13) -0.0043(13)
C19 0.0217(14) 0.026(2) 0.0331(17) 0.0009(15) 0.0014(12) -0.0077(13)
C28 0.0207(14) 0.0262(19) 0.0289(16) 0.0018(14) -0.0013(12) -0.0020(13)
O12A 0.0197(14) 0.032(2) 0.053(2) 0.0004(17) 0.0024(15) -0.0044(13)
O10A 0.0211(16) 0.032(2) 0.0353(18) 0.0004(16) 0.0076(14) -0.0053(14)
C6 0.0305(16) 0.039(2) 0.0309(18) 0.0039(16) 0.0069(13) -0.0099(15)
C30 0.0183(13) 0.0240(19) 0.051(2) 0.0014(15) 0.0016(13) -0.0051(12)
C15 0.0207(14) 0.031(2) 0.0355(17) -0.0025(15) 0.0048(12) -0.0057(13)
C5 0.0296(16) 0.034(2) 0.0386(18) 0.0027(16) 0.0087(14) -0.0028(15)
C23 0.0284(15) 0.042(2) 0.0316(18) 0.0056(16) 0.0000(14) 0.0014(15)
C16 0.0287(15) 0.032(2) 0.0267(15) -0.0027(14) 0.0021(12) -0.0084(14)
C13 0.0243(14) 0.034(2) 0.0212(14) -0.0014(14) -0.0054(12) 0.0028(14)
C3 0.0280(16) 0.055(3) 0.0248(16) 0.0069(16) 0.0019(13) -0.0013(16)
C14 0.0265(15) 0.049(3) 0.0228(15) 0.0006(16) -0.0016(13) 0.0108(16)
C1 0.0296(16) 0.040(2) 0.0275(16) 0.0044(15) 0.0003(13) -0.0054(16)
C4 0.0240(15) 0.052(3) 0.0331(17) 0.0113(17) 0.0035(13) 0.0005(15)
C12 0.0201(14) 0.041(2) 0.0279(17) 0.0040(16) -0.0040(12) 0.0014(14)
C21 0.0280(15) 0.038(2) 0.0419(19) -0.0011(17) 0.0038(14) 0.0023(15)
C11 0.0243(15) 0.044(2) 0.0248(15) 0.0014(15) -0.0036(12) 0.0066(15)
C7 0.0389(19) 0.049(3) 0.0331(19) -0.0024(18) -0.0087(15) 0.0082(18)
C9 0.0343(18) 0.045(3) 0.067(3) 0.007(2) 0.0070(18) 0.0023(17)
C10 0.0214(15) 0.063(3) 0.0297(18) 0.0020(18) -0.0005(13) 0.0009(16)
C8 0.0420(19) 0.067(3) 0.0326(17) -0.0037(18) 0.0094(15) -0.0164(19)
C2 0.0261(15) 0.047(3) 0.0275(17) 0.0076(16) 0.0018(13) 0.0023(15)
C31 0.046(2) 0.049(3) 0.054(2) -0.011(2) 0.0038(17) -0.023(2)
C22 0.061(2) 0.056(3) 0.0429(19) -0.0186(19) 0.0049(17) -0.024(2)
C33A 0.022(2) 0.037(3) 0.036(2) 0.0013(19) 0.0012(16) -0.0042(17)
C34A 0.029(2) 0.043(3) 0.044(3) -0.010(2) 0.0038(19) -0.006(2)
C32A 0.0186(19) 0.030(3) 0.026(2) 0.005(2) 0.0001(18) -0.0004(19)
O11B 0.025(4) 0.042(5) 0.024(4) 0.003(3) 0.004(3) -0.011(3)
O12B 0.018(4) 0.053(6) 0.034(5) 0.011(4) -0.003(3) -0.012(4)
C33B 0.021(4) 0.033(5) 0.030(4) 0.003(4) 0.002(3) -0.004(4)
C32B 0.022(4) 0.033(5) 0.029(4) 0.003(4) -0.001(4) -0.003(4)
C34B 0.028(5) 0.033(7) 0.025(5) -0.007(5) 0.000(4) -0.008(5)
O11A 0.024(4) 0.039(3) 0.031(3) -0.0056(19) 0.011(3) -0.006(3)

loop_
_atom_type_symbol
_atom_type_description
_atom_type_scat_dispersion_real
_atom_type_scat_dispersion_imag
_atom_type_scat_source
C C 0.0181 0.0091 'International Tables Vol C Tables 4.2.6.8 and 6.1.1.4'
H H 0.0000 0.0000 'International Tables Vol C Tables 4.2.6.8 and 6.1.1.4'
N N 0.0311 0.0180 'International Tables Vol C Tables 4.2.6.8 and 6.1.1.4'
O O 0.0492 0.0322 'International Tables Vol C Tables 4.2.6.8 and 6.1.1.4'

loop_
_exptl_crystal_face_index_h
_exptl_crystal_face_index_k
_exptl_crystal_face_index_l
_exptl_crystal_face_perp_dist
3 1 -8 0.0437
0 6 0 0.0658
-3 -1 8 0.0476
1 -6 -3 0.0637
0 6 0 0.0657
3 2 -3 0.0555
3 2 2 0.0628
-3 0 -2 0.0621
1 1 12 0.0386
2 1 -10 0.0371
-1 -6 4 0.0753
-1 0 12 0.0307
0 -3 -12 0.0387
1 3 -11 0.0377
0 -1 -12 0.0298
2 -4 -4 0.0547
0 -6 2 0.0653
3 3 5 0.0621
2 -2 6 0.0579
-3 -2 -6 0.0647
-2 -1 -11 0.0445
1 3 11 0.0475
-1 1 -12 0.0365
0 2 12 0.0383
0 2 -11 0.0362
0 -3 -11 0.0419
0 -1 -13 0.0300
-2 4 5 0.0718

loop_
_geom_angle_atom_site_label_1
_geom_angle_atom_site_label_2
_geom_angle_atom_site_label_3
_geom_angle
_geom_angle_site_symmetry_1
_geom_angle_site_symmetry_3
_geom_angle_publ_flag
C17 O6 C23 117.0(3) . . ?
C30 O9 H9 109.5 . . ?
C15 O4 C21 116.9(3) . . ?
C6 O2 C8 113.1(3) . . ?
C27 N7 C26 117.9(3) . . ?
H6A N6 H6B 120.0 . . ?
C27 N6 H6A 120.0 . . ?
C27 N6 H6B 120.0 . . ?
H8A N8 H8B 109.1 . . ?
C26 N8 H8A 109.9 . . ?
C26 N8 H8B 109.3 . . ?
C16 O5 C22 114.8(3) . . ?
C5 O3 C9 117.0(3) . . ?
C1 O1 C7 117.2(3) . . ?
C27 N5 H5 120.2 . . ?
C27 N5 C28 119.7(3) . . ?
C28 N5 H5 120.2 . . ?
O8 C29 C30 115.4(3) . . ?
O7 C29 O8 125.1(3) . . ?
O7 C29 C30 119.6(3) . . ?
C17 C18 H18 120.1 . . ?
C17 C18 C19 119.9(3) . . ?
C19 C18 H18 120.1 . . ?
C13 N1 H1 120.1 . . ?
C13 N1 C14 119.8(3) . . ?
C14 N1 H1 120.1 . . ?
N7 C26 C25 122.6(3) . . ?
N8 C26 N7 117.0(3) . . ?
N8 C26 C25 120.4(3) . . ?
H4A N4 H4B 120.0 . . ?
C12 N4 H4A 120.0 . . ?
C12 N4 H4B 120.0 . . ?
C13 N3 C12 118.5(3) . . ?
C26 C25 C24 121.1(3) . . ?
C28 C25 C26 115.2(3) . . ?
C28 C25 C24 123.7(3) . . ?
O6 C17 C18 124.2(3) . . ?
O6 C17 C16 114.6(3) . . ?
C18 C17 C16 121.2(3) . . ?
H2A N2 H2B 120.0 . . ?
C13 N2 H2A 120.0 . . ?
C13 N2 H2B 120.0 . . ?
C25 C24 H24A 108.7 . . ?
C25 C24 H24B 108.7 . . ?
H24A C24 H24B 107.6 . . ?
C19 C24 C25 114.3(3) . . ?
C19 C24 H24A 108.7 . . ?
C19 C24 H24B 108.7 . . ?
N7 C27 N5 122.0(3) . . ?
N6 C27 N7 120.8(3) . . ?
N6 C27 N5 117.2(3) . . ?
C19 C20 H20 119.8 . . ?
C19 C20 C15 120.4(3) . . ?
C15 C20 H20 119.8 . . ?
C18 C19 C24 118.7(3) . . ?
C20 C19 C18 119.6(3) . . ?
C20 C19 C24 121.7(3) . . ?
N5 C28 H28 118.9 . . ?
C25 C28 N5 122.1(3) . . ?
C25 C28 H28 118.9 . . ?
C33A O12A H12A 109.5 . . ?
O2 C6 C5 121.9(3) . . ?
O2 C6 C1 119.2(3) . . ?
C5 C6 C1 118.8(3) . . ?
O9 C30 C29 111.8(3) . . ?
O9 C30 H30 107.3 . . ?
O9 C30 C31 111.1(3) . . ?
C29 C30 H30 107.3 . . ?
C31 C30 C29 111.8(3) . . ?
C31 C30 H30 107.3 . . ?
O4 C15 C20 124.0(3) . . ?
O4 C15 C16 115.2(3) . . ?
C20 C15 C16 120.8(3) . . ?
O3 C5 C6 114.2(3) . . ?
O3 C5 C4 124.3(3) . . ?
C4 C5 C6 121.4(3) . . ?
O6 C23 H23A 109.5 . . ?
O6 C23 H23B 109.5 . . ?
O6 C23 H23C 109.5 . . ?
H23A C23 H23B 109.5 . . ?
H23A C23 H23C 109.5 . . ?
H23B C23 H23C 109.5 . . ?
O5 C16 C17 120.3(3) . . ?
O5 C16 C15 121.4(3) . . ?
C15 C16 C17 118.1(3) . . ?
N3 C13 N1 121.8(3) . . ?
N3 C13 N2 120.7(3) . . ?
N2 C13 N1 117.5(3) . . ?
C4 C3 C10 121.4(3) . . ?
C2 C3 C4 119.9(4) . . ?
C2 C3 C10 118.6(3) . . ?
N1 C14 H14 119.0 . . ?
C11 C14 N1 122.1(3) . . ?
C11 C14 H14 119.0 . . ?
O1 C1 C6 115.5(3) . . ?
O1 C1 C2 124.4(3) . . ?
C2 C1 C6 120.1(3) . . ?
C5 C4 C3 119.3(3) . . ?
C5 C4 H4 120.3 . . ?
C3 C4 H4 120.3 . . ?
N4 C12 N3 117.6(3) . . ?
N4 C12 C11 120.2(3) . . ?
N3 C12 C11 122.2(3) . . ?
O4 C21 H21A 109.5 . . ?
O4 C21 H21B 109.5 . . ?
O4 C21 H21C 109.5 . . ?
H21A C21 H21B 109.5 . . ?
H21A C21 H21C 109.5 . . ?
H21B C21 H21C 109.5 . . ?
C14 C11 C12 115.3(3) . . ?
C14 C11 C10 123.3(3) . . ?
C12 C11 C10 121.4(4) . . ?
O1 C7 H7A 109.5 . . ?
O1 C7 H7B 109.5 . . ?
O1 C7 H7C 109.5 . . ?
H7A C7 H7B 109.5 . . ?
H7A C7 H7C 109.5 . . ?
H7B C7 H7C 109.5 . . ?
O3 C9 H9A 109.5 . . ?
O3 C9 H9B 109.5 . . ?
O3 C9 H9C 109.5 . . ?
H9A C9 H9B 109.5 . . ?
H9A C9 H9C 109.5 . . ?
H9B C9 H9C 109.5 . . ?
C3 C10 C11 114.0(3) . . ?
C3 C10 H10A 108.7 . . ?
C3 C10 H10B 108.7 . . ?
C11 C10 H10A 108.7 . . ?
C11 C10 H10B 108.7 . . ?
H10A C10 H10B 107.6 . . ?
O2 C8 H8C 109.5 . . ?
O2 C8 H8D 109.5 . . ?
O2 C8 H8E 109.5 . . ?
H8C C8 H8D 109.5 . . ?
H8C C8 H8E 109.5 . . ?
H8D C8 H8E 109.5 . . ?
C3 C2 H2 119.8 . . ?
C1 C2 C3 120.5(3) . . ?
C1 C2 H2 119.8 . . ?
C30 C31 H31A 109.5 . . ?
C30 C31 H31B 109.5 . . ?
C30 C31 H31C 109.5 . . ?
H31A C31 H31B 109.5 . . ?
H31A C31 H31C 109.5 . . ?
H31B C31 H31C 109.5 . . ?
O5 C22 H22A 109.5 . . ?
O5 C22 H22B 109.5 . . ?
O5 C22 H22C 109.5 . . ?
H22A C22 H22B 109.5 . . ?
H22A C22 H22C 109.5 . . ?
H22B C22 H22C 109.5 . . ?
O12A C33A H33A 107.4 . . ?
O12A C33A C34A 108.3(4) . . ?
O12A C33A C32A 111.7(4) . . ?
C34A C33A H33A 107.4 . . ?
C34A C33A C32A 114.2(4) . . ?
C32A C33A H33A 107.4 . . ?
C33A C34A H34D 109.5 . . ?
C33A C34A H34E 109.5 . . ?
C33A C34A H34F 109.5 . . ?
H34D C34A H34E 109.5 . . ?
H34D C34A H34F 109.5 . . ?
H34E C34A H34F 109.5 . . ?
O10A C32A C33A 115.4(5) . . ?
O11A C32A O10A 124.5(6) . . ?
O11A C32A C33A 120.0(6) . . ?
C33B O12B H12B 109.5 . . ?
O12B C33B H33B 108.9 . . ?
O12B C33B C32B 111.3(11) . . ?
O12B C33B C34B 107.9(9) . . ?
C32B C33B H33B 108.9 . . ?
C34B C33B H33B 108.9 . . ?
C34B C33B C32B 110.8(9) . . ?
O10B C32B O11B 126.4(16) . . ?
O10B C32B C33B 117.8(17) . . ?
O11B C32B C33B 115.7(11) . . ?
C33B C34B H34A 109.5 . . ?
C33B C34B H34B 109.5 . . ?
C33B C34B H34C 109.5 . . ?
H34A C34B H34B 109.5 . . ?
H34A C34B H34C 109.5 . . ?
H34B C34B H34C 109.5 . . ?

loop_
_geom_bond_atom_site_label_1
_geom_bond_atom_site_label_2
_geom_bond_distance
_geom_bond_site_symmetry_2
_geom_bond_publ_flag
O6 C17 1.372(4) . ?
O6 C23 1.432(4) . ?
O8 C29 1.286(4) . ?
O9 H9 0.8400 . ?
O9 C30 1.423(4) . ?
O10B C32B 1.19(3) . ?
O4 C15 1.374(4) . ?
O4 C21 1.420(5) . ?
O7 C29 1.241(4) . ?
O2 C6 1.368(4) . ?
O2 C8 1.447(4) . ?
N7 C26 1.349(4) . ?
N7 C27 1.341(4) . ?
N6 H6A 0.8800 . ?
N6 H6B 0.8800 . ?
N6 C27 1.333(4) . ?
N8 H8A 0.8821 . ?
N8 H8B 0.8818 . ?
N8 C26 1.326(4) . ?
O5 C16 1.367(4) . ?
O5 C22 1.426(5) . ?
O3 C5 1.373(4) . ?
O3 C9 1.445(5) . ?
O1 C1 1.359(4) . ?
O1 C7 1.428(5) . ?
N5 H5 0.8800 . ?
N5 C27 1.352(4) . ?
N5 C28 1.370(4) . ?
C29 C30 1.519(5) . ?
C18 H18 0.9500 . ?
C18 C17 1.381(5) . ?
C18 C19 1.402(5) . ?
N1 H1 0.8800 . ?
N1 C13 1.356(4) . ?
N1 C14 1.362(5) . ?
C26 C25 1.439(5) . ?
N4 H4A 0.8800 . ?
N4 H4B 0.8800 . ?
N4 C12 1.329(5) . ?
N3 C13 1.328(5) . ?
N3 C12 1.348(4) . ?
C25 C24 1.512(4) . ?
C25 C28 1.343(5) . ?
C17 C16 1.403(5) . ?
N2 H2A 0.8800 . ?
N2 H2B 0.8800 . ?
N2 C13 1.332(4) . ?
C24 H24A 0.9900 . ?
C24 H24B 0.9900 . ?
C24 C19 1.510(5) . ?
C20 H20 0.9500 . ?
C20 C19 1.383(5) . ?
C20 C15 1.390(5) . ?
C28 H28 0.9500 . ?
O12A H12A 0.8400 . ?
O12A C33A 1.429(6) . ?
O10A C32A 1.274(7) . ?
C6 C5 1.394(5) . ?
C6 C1 1.404(5) . ?
C30 H30 1.0000 . ?
C30 C31 1.511(6) . ?
C15 C16 1.401(5) . ?
C5 C4 1.388(6) . ?
C23 H23A 0.9800 . ?
C23 H23B 0.9800 . ?
C23 H23C 0.9800 . ?
C3 C4 1.397(6) . ?
C3 C10 1.514(5) . ?
C3 C2 1.394(5) . ?
C14 H14 0.9500 . ?
C14 C11 1.343(6) . ?
C1 C2 1.388(5) . ?
C4 H4 0.9500 . ?
C12 C11 1.441(5) . ?
C21 H21A 0.9800 . ?
C21 H21B 0.9800 . ?
C21 H21C 0.9800 . ?
C11 C10 1.515(5) . ?
C7 H7A 0.9800 . ?
C7 H7B 0.9800 . ?
C7 H7C 0.9800 . ?
C9 H9A 0.9800 . ?
C9 H9B 0.9800 . ?
C9 H9C 0.9800 . ?
C10 H10A 0.9900 . ?
C10 H10B 0.9900 . ?
C8 H8C 0.9800 . ?
C8 H8D 0.9800 . ?
C8 H8E 0.9800 . ?
C2 H2 0.9500 . ?
C31 H31A 0.9800 . ?
C31 H31B 0.9800 . ?
C31 H31C 0.9800 . ?
C22 H22A 0.9800 . ?
C22 H22B 0.9800 . ?
C22 H22C 0.9800 . ?
C33A H33A 1.0000 . ?
C33A C34A 1.516(7) . ?
C33A C32A 1.541(7) . ?
C34A H34D 0.9800 . ?
C34A H34E 0.9800 . ?
C34A H34F 0.9800 . ?
C32A O11A 1.255(12) . ?
O11B C32B 1.269(18) . ?
O12B H12B 0.8400 . ?
O12B C33B 1.428(14) . ?
C33B H33B 1.0000 . ?
C33B C32B 1.536(16) . ?
C33B C34B 1.530(15) . ?
C34B H34A 0.9800 . ?
C34B H34B 0.9800 . ?
C34B H34C 0.9800 . ?

loop_
_geom_torsion_atom_site_label_1
_geom_torsion_atom_site_label_2
_geom_torsion_atom_site_label_3
_geom_torsion_atom_site_label_4
_geom_torsion
_geom_torsion_site_symmetry_1
_geom_torsion_site_symmetry_2
_geom_torsion_site_symmetry_3
_geom_torsion_site_symmetry_4
_geom_torsion_publ_flag
O6 C17 C16 O5 5.6(5) . . . . ?
O6 C17 C16 C15 -179.0(3) . . . . ?
O8 C29 C30 O9 176.5(3) . . . . ?
O8 C29 C30 C31 -58.3(4) . . . . ?
O4 C15 C16 O5 -7.2(5) . . . . ?
O4 C15 C16 C17 177.5(3) . . . . ?
O7 C29 C30 O9 -4.8(4) . . . . ?
O7 C29 C30 C31 120.5(4) . . . . ?
O2 C6 C5 O3 -0.7(5) . . . . ?
O2 C6 C5 C4 178.2(3) . . . . ?
O2 C6 C1 O1 2.6(5) . . . . ?
O2 C6 C1 C2 -177.9(3) . . . . ?
N7 C26 C25 C24 172.7(3) . . . . ?
N7 C26 C25 C28 -7.8(4) . . . . ?
N8 C26 C25 C24 -6.6(5) . . . . ?
N8 C26 C25 C28 172.9(3) . . . . ?
O3 C5 C4 C3 178.4(4) . . . . ?
O1 C1 C2 C3 179.2(3) . . . . ?
C18 C17 C16 O5 -174.0(3) . . . . ?
C18 C17 C16 C15 1.4(5) . . . . ?
N1 C14 C11 C12 -2.3(5) . . . . ?
N1 C14 C11 C10 178.0(3) . . . . ?
C26 N7 C27 N6 -178.3(3) . . . . ?
C26 N7 C27 N5 0.6(4) . . . . ?
C26 C25 C24 C19 -158.4(3) . . . . ?
C26 C25 C28 N5 3.3(5) . . . . ?
N4 C12 C11 C14 -175.5(3) . . . . ?
N4 C12 C11 C10 4.3(5) . . . . ?
N3 C12 C11 C14 5.7(5) . . . . ?
N3 C12 C11 C10 -174.6(3) . . . . ?
C25 C24 C19 C18 85.2(4) . . . . ?
C25 C24 C19 C20 -94.9(4) . . . . ?
C17 C18 C19 C24 177.4(3) . . . . ?
C17 C18 C19 C20 -2.5(5) . . . . ?
C24 C25 C28 N5 -177.3(3) . . . . ?
C27 N7 C26 N8 -174.7(3) . . . . ?
C27 N7 C26 C25 6.0(4) . . . . ?
C27 N5 C28 C25 2.8(5) . . . . ?
C20 C15 C16 O5 173.7(3) . . . . ?
C20 C15 C16 C17 -1.6(5) . . . . ?
C19 C18 C17 O6 -178.9(3) . . . . ?
C19 C18 C17 C16 0.6(5) . . . . ?
C19 C20 C15 O4 -179.3(3) . . . . ?
C19 C20 C15 C16 -0.3(5) . . . . ?
C28 N5 C27 N7 -4.9(4) . . . . ?
C28 N5 C27 N6 173.9(3) . . . . ?
C28 C25 C24 C19 22.2(5) . . . . ?
O12A C33A C32A O10A -161.6(4) . . . . ?
O12A C33A C32A O11A 21.8(9) . . . . ?
C6 C5 C4 C3 -0.4(6) . . . . ?
C6 C1 C2 C3 -0.2(6) . . . . ?
C15 C20 C19 C18 2.4(5) . . . . ?
C15 C20 C19 C24 -177.5(3) . . . . ?
C5 C6 C1 O1 179.2(3) . . . . ?
C5 C6 C1 C2 -1.3(5) . . . . ?
C23 O6 C17 C18 -2.5(5) . . . . ?
C23 O6 C17 C16 177.9(3) . . . . ?
C13 N1 C14 C11 -2.7(5) . . . . ?
C13 N3 C12 N4 177.3(3) . . . . ?
C13 N3 C12 C11 -3.8(4) . . . . ?
C14 N1 C13 N3 4.9(5) . . . . ?
C14 N1 C13 N2 -175.1(3) . . . . ?
C14 C11 C10 C3 -23.0(5) . . . . ?
C1 C6 C5 O3 -177.3(3) . . . . ?
C1 C6 C5 C4 1.6(5) . . . . ?
C4 C3 C10 C11 94.2(4) . . . . ?
C4 C3 C2 C1 1.4(6) . . . . ?
C12 N3 C13 N1 -1.6(5) . . . . ?
C12 N3 C13 N2 178.4(3) . . . . ?
C12 C11 C10 C3 157.3(3) . . . . ?
C21 O4 C15 C20 -5.0(5) . . . . ?
C21 O4 C15 C16 176.0(3) . . . . ?
C7 O1 C1 C6 -179.8(3) . . . . ?
C7 O1 C1 C2 0.7(6) . . . . ?
C9 O3 C5 C6 -171.8(3) . . . . ?
C9 O3 C5 C4 9.4(5) . . . . ?
C10 C3 C4 C5 179.8(4) . . . . ?
C10 C3 C2 C1 -179.5(4) . . . . ?
C8 O2 C6 C5 73.1(4) . . . . ?
C8 O2 C6 C1 -110.3(4) . . . . ?
C2 C3 C4 C5 -1.1(6) . . . . ?
C2 C3 C10 C11 -84.8(5) . . . . ?
C22 O5 C16 C17 -99.5(4) . . . . ?
C22 O5 C16 C15 85.3(4) . . . . ?
C34A C33A C32A O10A -38.2(6) . . . . ?
C34A C33A C32A O11A 145.2(8) . . . . ?
O12B C33B C32B O10B -8(2) . . . . ?
O12B C33B C32B O11B 175.3(10) . . . . ?
C34B C33B C32B O10B 112(2) . . . . ?
C34B C33B C32B O11B -64.7(14) . . . . ?

loop_
_twin_individual_id
_twin_individual_mass_fraction_refined
1 1.1(2)
2 -0.1(2)

loop_
_exptl_oxdiff_crystal_face_indexfrac_h
_exptl_oxdiff_crystal_face_indexfrac_k
_exptl_oxdiff_crystal_face_indexfrac_l
_exptl_oxdiff_crystal_face_x
_exptl_oxdiff_crystal_face_y
_exptl_oxdiff_crystal_face_z
2.5341 1.3506 -7.7441 -0.2222 -0.9285 -0.2974
0.1382 6.2327 0.4103 0.0444 0.1819 -0.9823
-2.5361 -0.7112 7.8366 0.2282 0.9534 0.1972
0.6274 -5.7524 -2.7402 -0.1109 -0.4597 0.8811
0.0179 6.1549 -0.4662 -0.0334 0.1842 -0.9823
3.1501 1.5981 -3.2615 0.1760 -0.9456 -0.2735
3.2574 1.7345 1.8385 0.5521 -0.8021 -0.2276
-3.1735 -0.0502 -2.1807 -0.5662 0.8231 -0.0435
0.5388 0.6491 12.4887 0.9567 0.2838 0.0645
1.7855 0.5105 -10.4506 -0.5111 -0.8347 -0.2050
-1.1115 -5.6751 4.3235 0.1655 0.2689 0.9488
-0.5216 0.0206 12.4076 0.8138 0.5600 0.1555
0.2287 -2.8291 -11.5006 -0.7861 -0.5405 0.2998
0.7020 2.7067 -10.8219 -0.6789 -0.4676 -0.5660
0.4564 -0.7473 -12.4252 -0.8231 -0.5664 -0.0409
1.9563 -3.9069 -3.8939 -0.0214 -0.8123 0.5829
0.0688 -5.9413 2.3658 0.1795 -0.1386 0.9739
2.9418 2.7549 5.1223 0.7440 -0.5700 -0.3487
2.2909 -2.3736 5.6789 0.7014 -0.5381 0.4674
-2.9746 -1.7373 -5.5715 -0.7806 0.5982 0.1811
-1.7892 -0.6438 -10.6789 -0.9902 0.1299 -0.0507
1.0498 2.8713 11.3063 0.9380 0.1741 -0.2998
-0.7130 0.6507 -12.0363 -0.9477 -0.1763 -0.2660
0.0187 2.1549 12.1402 0.8639 0.4694 -0.1827
0.0846 2.1438 -11.4800 -0.8054 -0.3337 -0.4898
-0.4434 -3.2022 -11.3603 -0.8631 -0.3583 0.3560
-0.2697 -1.3194 -12.5066 -0.9228 -0.3828 0.0435
-1.7050 4.2367 4.5597 0.1011 0.7743 -0.6246
